data_7046404
loop_
_publ_author_name
'Kochetygov, Ilia'
'Bulut, Safak'
'Asgari, Mehrdad'
'Queen, Wendy L.'

_publ_section_title
;
 Selective CO<sub>2</sub> adsorption by a new metal-organic framework:
 synergy between open metal sites and a charged imidazolinium backbone.
;
_journal_issue 31
_journal_name_full 'Dalton transactions (Cambridge, England : 2003)'
_journal_page_first 10527
_journal_page_last 10535
_journal_paper_doi 10.1039/c8dt01247d
_journal_volume 47
_journal_year 2018
_chemical_formula_moiety 'C19 H19 Cu N2 O5, N O3'
_chemical_formula_sum 'C19 H19 Cu N3 O8'
_chemical_formula_weight 480.91
_space_group_crystal_system orthorhombic
_space_group_IT_number 61
_space_group_name_Hall '-P 2ac 2ab'
_space_group_name_H-M_alt 'P b c a'
_symmetry_space_group_name_Hall '-P 2ac 2ab'
_symmetry_space_group_name_H-M 'P b c a'
_atom_sites_solution_hydrogens mixed
_atom_sites_solution_primary dual
_audit_creation_date 2018-03-19
_audit_creation_method
;
Olex2 1.2
(compiled 2017.08.10 svn.r3458 for OlexSys, GUI svn.r5381)
;
_audit_update_record
;
2018-03-29 deposited with the CCDC.
2018-05-18 downloaded from the CCDC.
;
_cell_angle_alpha 90
_cell_angle_beta 90
_cell_angle_gamma 90
_cell_formula_units_Z 8
_cell_length_a 17.8332(4)
_cell_length_b 9.26780(10)
_cell_length_c 24.5582(2)
_cell_measurement_reflns_used 7442
_cell_measurement_temperature 293(2)
_cell_measurement_theta_max 25.4830
_cell_measurement_theta_min 1.5640
_cell_volume 4058.84(11)
_computing_cell_refinement 'CrysAlisPro 1.171.38.41 (Rigaku OD, 2015)'
_computing_data_collection 'CrysAlisPro 1.171.38.41 (Rigaku OD, 2015)'
_computing_data_reduction 'CrysAlisPro 1.171.38.41 (Rigaku OD, 2015)'
_computing_molecular_graphics 'Olex2 (Dolomanov et al., 2009)'
_computing_publication_material 'Olex2 (Dolomanov et al., 2009)'
_computing_structure_refinement 'ShelXL (Sheldrick, 2015)'
_computing_structure_solution 'ShelXT (Sheldrick, 2015)'
_diffrn_ambient_temperature 293(2)
_diffrn_detector 'CCD plate'
_diffrn_measured_fraction_theta_full 0.786
_diffrn_measured_fraction_theta_max 0.729
_diffrn_measurement_details
;
List of Runs (angles in degrees, time in seconds):

  # Type    Start    End  Width  t~exp~   \w     \q     \k     \f   Frames
#--------------------------------------------------------------------------
  1  \w      0.00 360.00   1.00    2.00    --    0.00   0.00   0.00  360
;
_diffrn_measurement_device 'abstract diffractometer'
_diffrn_measurement_device_type 'dectris-CrysAlisPro-abstract goniometer imported dectris images'
_diffrn_measurement_method '\w scans'
_diffrn_orient_matrix_type 'CrysAlisPro convention (1999,Acta A55,543-557)'
_diffrn_orient_matrix_UB_11 -0.0071790000
_diffrn_orient_matrix_UB_12 0.0363016000
_diffrn_orient_matrix_UB_13 0.0232636000
_diffrn_orient_matrix_UB_21 -0.0001552000
_diffrn_orient_matrix_UB_22 0.0627534000
_diffrn_orient_matrix_UB_23 -0.0139720000
_diffrn_orient_matrix_UB_31 -0.0371747000
_diffrn_orient_matrix_UB_32 -0.0072923000
_diffrn_orient_matrix_UB_33 -0.0044125000
_diffrn_radiation_monochromator synchrotron
_diffrn_radiation_probe x-ray
_diffrn_radiation_wavelength 0.67522
_diffrn_reflns_av_R_equivalents 0.0199
_diffrn_reflns_av_unetI/netI 0.0140
_diffrn_reflns_Laue_measured_fraction_full 0.786
_diffrn_reflns_Laue_measured_fraction_max 0.729
_diffrn_reflns_limit_h_max 13
_diffrn_reflns_limit_h_min -13
_diffrn_reflns_limit_k_max 11
_diffrn_reflns_limit_k_min -11
_diffrn_reflns_limit_l_max 30
_diffrn_reflns_limit_l_min -30
_diffrn_reflns_number 17084
_diffrn_reflns_point_group_measured_fraction_full 0.786
_diffrn_reflns_point_group_measured_fraction_max 0.729
_diffrn_reflns_theta_full 23.899
_diffrn_reflns_theta_max 25.470
_diffrn_reflns_theta_min 1.576
_diffrn_source synchrotron
_exptl_absorpt_coefficient_mu 0.985
_exptl_absorpt_correction_T_max 1.00000
_exptl_absorpt_correction_T_min 0.85880
_exptl_absorpt_correction_type multi-scan
_exptl_absorpt_process_details
;
CrysAlisPro 1.171.38.41 (Rigaku Oxford Diffraction, 2015)
Empirical absorption correction using spherical harmonics,
 implemented in SCALE3 ABSPACK scaling algorithm.
;
_exptl_crystal_density_diffrn 1.571
_exptl_crystal_description 'oval-cut emerald color'
_exptl_crystal_F_000 1968
_refine_diff_density_max 0.865
_refine_diff_density_min -0.733
_refine_diff_density_rms 0.097
_refine_ls_extinction_method none
_refine_ls_goodness_of_fit_ref 1.080
_refine_ls_hydrogen_treatment mixed
_refine_ls_matrix_type full
_refine_ls_number_parameters 284
_refine_ls_number_reflns 3204
_refine_ls_number_restraints 4
_refine_ls_restrained_S_all 1.086
_refine_ls_R_factor_all 0.0714
_refine_ls_R_factor_gt 0.0687
_refine_ls_shift/su_max 0.001
_refine_ls_shift/su_mean 0.000
_refine_ls_structure_factor_coef Fsqd
_refine_ls_weighting_details 'w=1/[\s^2^(Fo^2^)+(0.1107P)^2^+8.3969P] where P=(Fo^2^+2Fc^2^)/3'
_refine_ls_weighting_scheme calc
_refine_ls_wR_factor_gt 0.1920
_refine_ls_wR_factor_ref 0.1948
_reflns_Friedel_coverage 0.000
_reflns_number_gt 3014
_reflns_number_total 3204
_reflns_threshold_expression 'I > 2\s(I)'
_cod_data_source_file c8dt01247d2.cif
_cod_data_source_block 1
_cod_depositor_comments 'Adding full bibliography for 7046404--7046406.cif.'
_cod_database_code 7046404
_shelx_shelxl_version_number 2016/6
_shelx_space_group_comment
;
The symmetry employed for this shelxl refinement is uniquely defined
by the following loop, which should always be used as a source of
symmetry information in preference to the above space-group names.
They are only intended as comments.
;
_reflns_odcompleteness_completeness 72.32
_reflns_odcompleteness_iscentric 1
_reflns_odcompleteness_theta 25.47
_olex2_refinement_description
;
1. Fixed Uiso
 At 1.2 times of:
  All C(H) groups, All C(H,H) groups
 At 1.5 times of:
  All C(H,H,H) groups, All O(H) groups
2. Restrained distances
 C00V-C00U
 1.55 with sigma of 0.005
 O004-H004
 0.85 with sigma of 0.01
 C00U-H004
 1.936529 with sigma of 0.02
 Cu01-H004
 2.744332 with sigma of 0.02
3.a Secondary CH2 refined with riding coordinates:
 C00O(H00A,H00C), C00R(H00D,H00F), C00U(H00G,H00K)
3.b Aromatic/amide H refined with riding coordinates:
 C00B(H00B), C00E(H00E), C00H(H00H), C00I(H00I), C00J(H00J), C00L(H00L),
 C00N(H00N), C00P(H00P), C00S(H00S)
3.c Idealised Me refined as rotating group:
 C00V(H00M,H00O,H00Q)
;
_olex2_submission_special_instructions 'No special instructions were received'
_oxdiff_exptl_absorpt_empirical_details
;
Empirical correction (ABSPACK) includes:
- Absorption correction using spherical harmonics
- Frame scaling
;
_oxdiff_exptl_absorpt_empirical_full_max 1.139
_oxdiff_exptl_absorpt_empirical_full_min 0.899

loop_
_space_group_symop_operation_xyz
'x, y, z'
'-x+1/2, -y, z+1/2'
'-x, y+1/2, -z+1/2'
'x+1/2, -y+1/2, -z'
'-x, -y, -z'
'x-1/2, y, -z-1/2'
'x, -y-1/2, z-1/2'
'-x-1/2, y-1/2, z'

loop_
_atom_site_label
_atom_site_type_symbol
_atom_site_fract_x
_atom_site_fract_y
_atom_site_fract_z
_atom_site_U_iso_or_equiv
_atom_site_adp_type
_atom_site_occupancy
_atom_site_site_symmetry_order
_atom_site_calc_flag
_atom_site_refinement_flags_posn
Cu01 Cu 0.45237(4) 0.90772(6) 0.52257(2) 0.0455(3) Uani 1 1 d D
O3 O 0.6176(2) 1.0234(4) 0.53331(14) 0.0577(10) Uani 1 1 d .
O1 O 1.0123(2) 0.2411(4) 0.97183(12) 0.0577(10) Uani 1 1 d .
O5 O 0.3758(2) 0.7871(4) 0.57091(14) 0.0626(11) Uani 1 1 d D
H004 H 0.3718(19) 0.795(6) 0.6057(4) 0.094 Uiso 1 1 d DR
O2 O 0.9311(3) 0.0833(4) 0.93537(16) 0.0671(11) Uani 1 1 d .
O4 O 0.5377(2) 0.8634(5) 0.57072(13) 0.0611(11) Uani 1 1 d .
N1 N 0.8980(3) 0.5759(4) 0.75969(18) 0.0566(12) Uani 1 1 d .
N2 N 0.8384(3) 0.6862(5) 0.69328(16) 0.0554(12) Uani 1 1 d .
C16 C 0.6629(3) 0.8652(5) 0.60077(17) 0.0468(13) Uani 1 1 d .
O1N O 0.4095(4) 0.8794(6) 0.6797(2) 0.1040(19) Uani 1 1 d .
C8 C 0.8326(4) 0.6065(5) 0.73852(19) 0.0526(14) Uani 1 1 d .
H00B H 0.787202 0.576168 0.753237 0.063 Uiso 1 1 calc R
C11 C 0.7776(3) 0.7467(5) 0.66271(18) 0.0507(14) Uani 1 1 d .
C17 C 0.6014(4) 0.9225(5) 0.56545(17) 0.0485(14) Uani 1 1 d .
C6 C 0.8751(3) 0.3540(5) 0.8103(2) 0.0547(14) Uani 1 1 d .
H00E H 0.842240 0.323829 0.783206 0.066 Uiso 1 1 calc R
C1 C 0.9623(3) 0.2048(5) 0.93820(19) 0.0501(14) Uani 1 1 d .
C7 C 0.9102(3) 0.4880(5) 0.80734(19) 0.0551(14) Uani 1 1 d .
C13 C 0.7058(4) 0.7100(6) 0.67332(18) 0.0598(16) Uani 1 1 d .
H00H H 0.695049 0.645163 0.701145 0.072 Uiso 1 1 calc R
C4 C 0.8906(3) 0.2668(5) 0.85482(18) 0.0526(13) Uani 1 1 d .
H00I H 0.867507 0.177121 0.857720 0.063 Uiso 1 1 calc R
C15 C 0.6481(3) 0.7693(7) 0.64262(19) 0.0624(15) Uani 1 1 d .
H00J H 0.598762 0.744089 0.650301 0.075 Uiso 1 1 calc R
C2 C 0.9397(3) 0.3113(5) 0.89483(19) 0.0503(13) Uani 1 1 d .
C3 C 0.9712(3) 0.4491(6) 0.8933(2) 0.0548(13) Uani 1 1 d .
H00L H 1.001798 0.480881 0.921465 0.066 Uiso 1 1 calc R
N1N N 0.3563(5) 0.9301(6) 0.7072(2) 0.093(2) Uani 1 1 d .
C5 C 0.9563(3) 0.5384(6) 0.8490(2) 0.0577(15) Uani 1 1 d .
H00N H 0.976847 0.630522 0.847224 0.069 Uiso 1 1 calc R
C10 C 0.9172(4) 0.7112(7) 0.6803(2) 0.0649(17) Uani 1 1 d .
H00A H 0.927838 0.813656 0.677800 0.078 Uiso 1 1 calc R
H00C H 0.930723 0.665279 0.646243 0.078 Uiso 1 1 calc R
C14 C 0.7368(4) 0.9012(6) 0.5906(2) 0.0688(18) Uani 1 1 d .
H00P H 0.747944 0.966337 0.562964 0.083 Uiso 1 1 calc R
O2N O 0.3773(4) 0.9820(7) 0.7522(2) 0.126(2) Uani 1 1 d .
C9 C 0.9596(4) 0.6423(8) 0.7285(2) 0.075(2) Uani 1 1 d .
H00D H 0.995207 0.570408 0.716151 0.090 Uiso 1 1 calc R
H00F H 0.985639 0.714548 0.749944 0.090 Uiso 1 1 calc R
C12 C 0.7941(4) 0.8420(7) 0.6208(2) 0.0731(19) Uani 1 1 d .
H00S H 0.843634 0.865807 0.613164 0.088 Uiso 1 1 calc R
O3N O 0.2946(5) 0.9350(16) 0.6948(4) 0.237(7) Uani 1 1 d .
C18 C 0.2986(7) 0.7516(11) 0.5520(5) 0.147(4) Uani 1 1 d D
H00G H 0.296080 0.758165 0.512588 0.176 Uiso 1 1 calc R
H00K H 0.263039 0.819753 0.567210 0.176 Uiso 1 1 calc R
C19 C 0.2789(7) 0.5994(11) 0.5701(5) 0.158(5) Uani 1 1 d D
H00M H 0.315858 0.533164 0.556614 0.237 Uiso 1 1 calc GR
H00O H 0.230500 0.573582 0.556043 0.237 Uiso 1 1 calc GR
H00Q H 0.277882 0.595392 0.609178 0.237 Uiso 1 1 calc GR

loop_
_atom_site_aniso_label
_atom_site_aniso_U_11
_atom_site_aniso_U_22
_atom_site_aniso_U_33
_atom_site_aniso_U_23
_atom_site_aniso_U_13
_atom_site_aniso_U_12
Cu01 0.0517(7) 0.0470(4) 0.0377(3) -0.00911(19) -0.0064(2) 0.0067(3)
O3 0.059(3) 0.0479(18) 0.0664(19) 0.0080(16) -0.0220(18) 0.0002(17)
O1 0.083(3) 0.0462(17) 0.0443(16) 0.0099(13) -0.0050(18) 0.0105(19)
O5 0.064(3) 0.063(2) 0.062(2) 0.0001(17) -0.0066(19) -0.0133(19)
O2 0.065(3) 0.062(2) 0.074(2) 0.0367(18) -0.013(2) -0.0079(19)
O4 0.049(3) 0.095(3) 0.0394(16) 0.0085(17) -0.0067(15) 0.001(2)
N1 0.047(4) 0.060(2) 0.062(2) 0.0272(19) 0.004(2) 0.007(2)
N2 0.049(4) 0.065(2) 0.052(2) 0.0250(19) 0.007(2) 0.004(2)
C16 0.044(4) 0.053(2) 0.043(2) -0.0008(18) -0.003(2) 0.002(2)
O1N 0.127(5) 0.092(3) 0.094(3) -0.026(3) 0.044(3) 0.017(3)
C8 0.051(5) 0.056(3) 0.051(2) 0.019(2) 0.001(2) 0.004(2)
C11 0.049(5) 0.058(3) 0.045(2) 0.015(2) -0.001(2) 0.006(3)
C17 0.052(5) 0.055(3) 0.039(2) -0.0120(18) -0.007(2) 0.007(3)
C6 0.053(4) 0.057(3) 0.054(3) 0.013(2) 0.001(2) 0.009(3)
C1 0.049(4) 0.055(3) 0.047(2) 0.015(2) 0.011(2) 0.009(2)
C7 0.056(4) 0.057(3) 0.053(3) 0.021(2) 0.006(2) 0.016(2)
C13 0.055(5) 0.085(4) 0.040(2) 0.022(2) 0.001(2) -0.006(3)
C4 0.057(4) 0.048(2) 0.053(2) 0.012(2) 0.007(2) 0.005(2)
C15 0.046(4) 0.095(4) 0.046(2) 0.014(3) 0.000(2) -0.003(3)
C2 0.047(4) 0.054(3) 0.050(2) 0.014(2) 0.013(2) 0.012(2)
C3 0.055(4) 0.055(3) 0.054(3) 0.010(2) 0.005(2) 0.009(3)
N1N 0.152(8) 0.059(3) 0.068(3) 0.001(2) 0.020(4) -0.013(3)
C5 0.052(5) 0.050(3) 0.071(3) 0.019(2) 0.007(3) 0.008(2)
C10 0.058(5) 0.076(4) 0.060(3) 0.027(3) 0.008(3) 0.006(3)
C14 0.061(6) 0.072(3) 0.073(3) 0.038(3) -0.012(3) -0.006(3)
O2N 0.177(6) 0.111(4) 0.092(3) -0.030(3) 0.064(4) -0.010(4)
C9 0.063(5) 0.091(4) 0.070(4) 0.042(3) 0.009(3) 0.010(3)
C12 0.046(5) 0.087(4) 0.087(4) 0.049(3) -0.003(3) -0.003(3)
O3N 0.047(6) 0.46(2) 0.203(9) 0.021(10) -0.034(5) -0.043(7)
C18 0.143(11) 0.127(8) 0.171(10) 0.015(8) 0.012(9) -0.044(8)
C19 0.142(11) 0.181(12) 0.151(10) 0.016(8) -0.019(8) -0.013(9)

loop_
_atom_type_symbol
_atom_type_description
_atom_type_scat_dispersion_real
_atom_type_scat_dispersion_imag
_atom_type_scat_source
C C 0.0030 0.0010 'International Tables Vol C Tables 4.2.6.8 and 6.1.1.4'
H H 0.0000 0.0000 'International Tables Vol C Tables 4.2.6.8 and 6.1.1.4'
Cu Cu 0.3510 1.1760 'International Tables Vol C Tables 4.2.6.8 and 6.1.1.4'
N N 0.0060 0.0030 'International Tables Vol C Tables 4.2.6.8 and 6.1.1.4'
O O 0.0100 0.0050 'International Tables Vol C Tables 4.2.6.8 and 6.1.1.4'

loop_
_geom_angle_atom_site_label_1
_geom_angle_atom_site_label_2
_geom_angle_atom_site_label_3
_geom_angle
_geom_angle_site_symmetry_1
_geom_angle_site_symmetry_3
O3 Cu01 Cu01 84.56(12) 5_676 5_676
O3 Cu01 O1 89.35(16) 5_676 2_664
O3 Cu01 O5 98.82(17) 5_676 .
O3 Cu01 O2 88.58(18) 5_676 6_567
O3 Cu01 O4 168.21(18) 5_676 .
O1 Cu01 Cu01 88.98(12) 2_664 5_676
O1 Cu01 O5 101.00(16) 2_664 .
O1 Cu01 O2 167.97(17) 2_664 6_567
O1 Cu01 O4 89.24(17) 2_664 .
O5 Cu01 Cu01 169.45(10) . 5_676
O2 Cu01 Cu01 79.03(13) 6_567 5_676
O2 Cu01 O5 91.02(16) 6_567 .
O2 Cu01 O4 90.37(18) 6_567 .
O4 Cu01 Cu01 83.71(13) . 5_676
O4 Cu01 O5 92.94(17) . .
C17 O3 Cu01 122.3(4) . 5_676
C1 O1 Cu01 117.1(3) . 2_665
Cu01 O5 H004 124.4(19) . .
C18 O5 Cu01 122.3(5) . .
C18 O5 H004 104.5(18) . .
C1 O2 Cu01 128.8(4) . 6_647
C17 O4 Cu01 122.7(3) . .
C8 N1 C7 125.4(4) . .
C8 N1 C9 111.6(4) . .
C7 N1 C9 123.0(5) . .
C8 N2 C11 126.4(5) . .
C8 N2 C10 110.0(4) . .
C11 N2 C10 123.5(4) . .
C15 C16 C17 121.3(5) . .
C14 C16 C17 120.6(5) . .
C14 C16 C15 118.1(5) . .
N1 C8 N2 112.4(5) . .
N1 C8 H00B 123.8 . .
N2 C8 H00B 123.8 . .
C13 C11 N2 121.2(4) . .
C13 C11 C12 120.3(5) . .
C12 C11 N2 118.6(5) . .
O3 C17 O4 126.3(5) . .
O3 C17 C16 117.3(6) . .
O4 C17 C16 116.4(5) . .
C7 C6 H00E 120.9 . .
C4 C6 H00E 120.9 . .
C4 C6 C7 118.1(5) . .
O1 C1 C2 118.5(5) . .
O2 C1 O1 126.0(4) . .
O2 C1 C2 115.4(5) . .
C6 C7 N1 118.6(5) . .
C6 C7 C5 121.7(4) . .
C5 C7 N1 119.7(5) . .
C11 C13 H00H 120.1 . .
C11 C13 C15 119.9(5) . .
C15 C13 H00H 120.1 . .
C6 C4 H00I 119.6 . .
C2 C4 C6 120.9(5) . .
C2 C4 H00I 119.6 . .
C16 C15 C13 121.1(6) . .
C16 C15 H00J 119.5 . .
C13 C15 H00J 119.5 . .
C4 C2 C1 118.5(5) . .
C4 C2 C3 120.6(4) . .
C3 C2 C1 120.7(5) . .
C2 C3 H00L 120.4 . .
C5 C3 C2 119.3(5) . .
C5 C3 H00L 120.4 . .
O1N N1N O2N 112.9(8) . .
O3N N1N O1N 126.9(9) . .
O3N N1N O2N 120.2(9) . .
C7 C5 H00N 120.4 . .
C3 C5 C7 119.1(5) . .
C3 C5 H00N 120.4 . .
N2 C10 H00A 111.0 . .
N2 C10 H00C 111.0 . .
N2 C10 C9 103.8(4) . .
H00A C10 H00C 109.0 . .
C9 C10 H00A 111.0 . .
C9 C10 H00C 111.0 . .
C16 C14 H00P 119.5 . .
C12 C14 C16 120.9(5) . .
C12 C14 H00P 119.5 . .
N1 C9 C10 101.9(5) . .
N1 C9 H00D 111.4 . .
N1 C9 H00F 111.4 . .
C10 C9 H00D 111.4 . .
C10 C9 H00F 111.4 . .
H00D C9 H00F 109.3 . .
C11 C12 H00S 120.1 . .
C14 C12 C11 119.8(6) . .
C14 C12 H00S 120.1 . .
O5 C18 H00G 109.9 . .
O5 C18 H00K 109.9 . .
O5 C18 C19 109.1(9) . .
H00G C18 H00K 108.3 . .
C19 C18 H00G 109.9 . .
C19 C18 H00K 109.9 . .
C18 C19 H00M 109.5 . .
C18 C19 H00O 109.5 . .
C18 C19 H00Q 109.5 . .
H00M C19 H00O 109.5 . .
H00M C19 H00Q 109.5 . .
H00O C19 H00Q 109.5 . .

loop_
_geom_bond_atom_site_label_1
_geom_bond_atom_site_label_2
_geom_bond_distance
_geom_bond_site_symmetry_2
Cu01 Cu01 2.6534(13) 5_676
Cu01 O3 1.962(3) 5_676
Cu01 O1 1.962(3) 2_664
Cu01 O5 2.127(4) .
Cu01 O2 1.964(3) 6_567
Cu01 O4 1.971(4) .
O3 C17 1.257(6) .
O1 C1 1.261(7) .
O5 H004 0.861(10) .
O5 C18 1.490(12) .
O2 C1 1.259(6) .
O4 C17 1.267(7) .
N1 C8 1.307(7) .
N1 C7 1.443(6) .
N1 C9 1.473(7) .
N2 C8 1.339(6) .
N2 C11 1.432(7) .
N2 C10 1.459(8) .
C16 C17 1.496(7) .
C16 C15 1.385(7) .
C16 C14 1.382(9) .
O1N N1N 1.255(8) .
C8 H00B 0.9300 .
C11 C13 1.350(8) .
C11 C12 1.387(7) .
C6 H00E 0.9300 .
C6 C7 1.392(8) .
C6 C4 1.387(6) .
C1 C2 1.507(6) .
C7 C5 1.393(8) .
C13 H00H 0.9300 .
C13 C15 1.389(8) .
C4 H00I 0.9300 .
C4 C2 1.380(7) .
C15 H00J 0.9300 .
C2 C3 1.396(8) .
C3 H00L 0.9300 .
C3 C5 1.392(7) .
N1N O2N 1.264(8) .
N1N O3N 1.142(10) .
C5 H00N 0.9300 .
C10 H00A 0.9700 .
C10 H00C 0.9700 .
C10 C9 1.543(7) .
C14 H00P 0.9300 .
C14 C12 1.377(8) .
C9 H00D 0.9700 .
C9 H00F 0.9700 .
C12 H00S 0.9300 .
C18 H00G 0.9700 .
C18 H00K 0.9700 .
C18 C19 1.520(5) .
C19 H00M 0.9600 .
C19 H00O 0.9600 .
C19 H00Q 0.9600 .
